data_4313775
loop_
_publ_author_name
'Thomas E. Albrecht-Schmitt'
'Philip M. Almond'
'Richard E. Sykora'

_publ_contact_author
;
Prof. Thomas E. Albrecht-Schmitt 
179 Chemistry Building
Department of Chemistry
Auburn University, AL
36849
;
_publ_contact_author_email ' albreth@auburn.edu '
_publ_contact_author_fax ' 334 844 6959 '
_publ_contact_author_phone ' 334 844 6948 '
_publ_section_title
;
 Cation-Cation Interactions in Neptunyl(V) Compounds: Hydrothermal
 Preparation and Structural Characterization of NpO2(IO3) and \a- and
 \b-AgNpO2(SeO3)
;
_journal_name_full 'Inorganic Chemistry'
_journal_page_first 3788
_journal_page_last 3795
_journal_paper_doi 10.1021/ic034124z
_journal_volume 42
_journal_year 2003
_chemical_formula_moiety NpO2(IO3)
_chemical_formula_sum 'I Np O5'
_chemical_formula_weight 443.90
_chemical_name_common 'neptunyl(V) iodate'
_chemical_name_systematic
; 
 ? 
;
_space_group_IT_number 33
_symmetry_cell_setting orthorhombic
_symmetry_space_group_name_Hall 'P 2c -2n'
_symmetry_space_group_name_H-M 'P n a 21'
_atom_sites_solution_hydrogens none
_atom_sites_solution_primary direct
_atom_sites_solution_secondary difmap
_audit_creation_method SHELXL-97
_cell_angle_alpha 90.00
_cell_angle_beta 90.00
_cell_angle_gamma 90.00
_cell_formula_units_Z 4
_cell_length_a 13.8163(19)
_cell_length_b 5.8949(8)
_cell_length_c 5.5852(8)
_cell_measurement_reflns_used all
_cell_measurement_temperature 193(2)
_cell_measurement_theta_max 28.28
_cell_measurement_theta_min 2.95
_cell_volume 454.89(11)
_computing_cell_refinement 'SMART, SAINT'
_computing_data_collection SMART
_computing_data_reduction SAINT
_computing_molecular_graphics 'SHELXP-97 (Sheldrick, 1997)'
_computing_publication_material 'SHELXCIF-97 (Sheldrick, 1997)'
_computing_structure_refinement 'SHELXL-97 (Sheldrick, 1997)'
_computing_structure_solution 'SHELXS-97 (Sheldrick, 1990)'
_diffrn_ambient_temperature 193(2)
_diffrn_measured_fraction_theta_full 1.000
_diffrn_measured_fraction_theta_max 1.000
_diffrn_measurement_device_type 'Bruker APEX'
_diffrn_measurement_method '0.3 wide w/ exposures'
_diffrn_radiation_monochromator graphite
_diffrn_radiation_source 'fine-focus sealed tube'
_diffrn_radiation_type MoK\a
_diffrn_radiation_wavelength 0.71073
_diffrn_reflns_av_R_equivalents 0.0304
_diffrn_reflns_av_sigmaI/netI 0.0272
_diffrn_reflns_limit_h_max 17
_diffrn_reflns_limit_h_min -18
_diffrn_reflns_limit_k_max 7
_diffrn_reflns_limit_k_min -7
_diffrn_reflns_limit_l_max 7
_diffrn_reflns_limit_l_min -7
_diffrn_reflns_number 4363
_diffrn_reflns_theta_full 28.28
_diffrn_reflns_theta_max 28.28
_diffrn_reflns_theta_min 2.95
_diffrn_standards_interval_count na
_diffrn_standards_interval_time na
_diffrn_standards_number na
_exptl_absorpt_coefficient_mu 29.539
_exptl_absorpt_correction_T_max '0.700598 ratio of min/max'
_exptl_absorpt_correction_T_min '0.700508 ratio of min/max'
_exptl_absorpt_correction_type 'analytical and multiscan(SADABS)'
_exptl_crystal_colour 'pale green'
_exptl_crystal_density_diffrn 6.482
_exptl_crystal_density_meas ?
_exptl_crystal_density_method 'not measured'
_exptl_crystal_description 'rectangular prism'
_exptl_crystal_F_000 744
_exptl_crystal_size_max 0.052
_exptl_crystal_size_mid 0.026
_exptl_crystal_size_min 0.016
_refine_diff_density_max 1.991
_refine_diff_density_min -1.138
_refine_diff_density_rms 0.253
_refine_ls_abs_structure_details 'Flack H D (1983), Acta Cryst. A39, 876-881'
_refine_ls_abs_structure_Flack 0.01(4)
_refine_ls_extinction_coef 0.00000(10)
_refine_ls_extinction_expression Fc^*^=kFc[1+0.001xFc^2^\l^3^/sin(2\q)]^-1/4^
_refine_ls_extinction_method SHELXL
_refine_ls_goodness_of_fit_ref 1.000
_refine_ls_hydrogen_treatment na
_refine_ls_matrix_type full
_refine_ls_number_parameters 65
_refine_ls_number_reflns 1125
_refine_ls_number_restraints 1
_refine_ls_restrained_S_all 1.000
_refine_ls_R_factor_all 0.0264
_refine_ls_R_factor_gt 0.0197
_refine_ls_shift/su_max 2.025
_refine_ls_shift/su_mean 0.031
_refine_ls_structure_factor_coef Fsqd
_refine_ls_weighting_details 'calc w=1/[\s^2^(Fo^2^)+(0.0229P)^2^+0.0000P] where P=(Fo^2^+2Fc^2^)/3'
_refine_ls_weighting_scheme calc
_refine_ls_wR_factor_gt 0.0432
_refine_ls_wR_factor_ref 0.0447
_reflns_number_gt 932
_reflns_number_total 1125
_reflns_threshold_expression >2sigma(I)
_cod_data_source_file ic034124zsi20030417_113632_1.cif
_cod_data_source_block 1
_cod_depositor_comments
;
The following automatic conversions were performed:

'_exptl_crystal_density_meas' value 'nm' was changed to '?' - the
value is perceived as not measured.

Automatic conversion script
Id: cif_fix_values 3008 2015-01-20 13:52:24Z robertas 
;
_cod_database_code 4313775

loop_
_symmetry_equiv_pos_as_xyz
'x, y, z'
'-x, -y, z+1/2'
'x+1/2, -y+1/2, z'
'-x+1/2, y+1/2, z+1/2'

loop_
_atom_site_label
_atom_site_type_symbol
_atom_site_fract_x
_atom_site_fract_y
_atom_site_fract_z
_atom_site_U_iso_or_equiv
_atom_site_adp_type
_atom_site_occupancy
_atom_site_symmetry_multiplicity
_atom_site_calc_flag
_atom_site_refinement_flags
_atom_site_disorder_assembly
_atom_site_disorder_group
Np1 Np 0.529313(16) 0.74697(4) 0.09065(11) 0.00714(9) Uani 1 1 d . . .
I1 I 0.28157(3) 1.00061(9) 0.10234(16) 0.00907(11) Uani 1 1 d . . .
O1 O 0.3593(4) 0.7682(9) 0.1794(10) 0.0122(12) Uani 1 1 d . . .
O2 O 0.1757(4) 0.9081(9) 0.2642(11) 0.0110(12) Uani 1 1 d . . .
O3 O 0.3281(5) 1.2021(8) 0.3187(11) 0.0123(13) Uani 1 1 d . . .
O4 O 0.5474(4) 1.0034(10) 0.2890(9) 0.0112(11) Uani 1 1 d . . .
O5 O 0.5115(4) 0.4835(11) -0.0814(10) 0.0110(11) Uani 1 1 d . . .

loop_
_atom_site_aniso_label
_atom_site_aniso_U_11
_atom_site_aniso_U_22
_atom_site_aniso_U_33
_atom_site_aniso_U_23
_atom_site_aniso_U_13
_atom_site_aniso_U_12
Np1 0.00730(13) 0.00656(12) 0.00756(13) 0.0000(2) 0.0002(3) 0.00003(9)
I1 0.00838(18) 0.00909(17) 0.0097(2) 0.0000(5) -0.0008(4) -0.00034(16)
O1 0.004(3) 0.011(3) 0.022(3) -0.001(2) -0.003(2) 0.004(2)
O2 0.007(3) 0.013(3) 0.013(3) -0.002(2) 0.003(3) -0.002(2)
O3 0.013(3) 0.009(3) 0.015(3) -0.008(2) -0.002(2) -0.004(2)
O4 0.011(3) 0.012(3) 0.011(3) -0.006(3) -0.001(2) -0.003(3)
O5 0.011(3) 0.010(3) 0.012(3) 0.003(3) -0.004(2) 0.001(3)

loop_
_atom_type_symbol
_atom_type_description
_atom_type_scat_dispersion_real
_atom_type_scat_dispersion_imag
_atom_type_scat_source
O O 0.0106 0.0060 'International Tables Vol C Tables 4.2.6.8 and 6.1.1.4'
I I -0.4742 1.8119 'International Tables Vol C Tables 4.2.6.8 and 6.1.1.4'
Np Np -11.4937 4.1493 'International Tables Vol C Tables 4.2.6.8 and 6.1.1.4'

loop_
_geom_angle_atom_site_label_1
_geom_angle_atom_site_label_2
_geom_angle_atom_site_label_3
_geom_angle
_geom_angle_site_symmetry_1
_geom_angle_site_symmetry_3
_geom_angle_publ_flag
O5 Np1 O4 175.5(2) . . ?
O5 Np1 O5 83.52(8) . 2_665 ?
O4 Np1 O5 92.1(2) . 2_665 ?
O5 Np1 O1 91.2(2) . . ?
O4 Np1 O1 88.1(2) . . ?
O5 Np1 O1 68.57(19) 2_665 . ?
O5 Np1 O2 90.1(2) . 3_565 ?
O4 Np1 O2 87.5(2) . 3_565 ?
O5 Np1 O2 70.75(19) 2_665 3_565 ?
O1 Np1 O2 138.86(19) . 3_565 ?
O5 Np1 O4 95.1(2) . 2_674 ?
O4 Np1 O4 88.85(10) . 2_674 ?
O5 Np1 O4 140.50(19) 2_665 2_674 ?
O1 Np1 O4 72.00(18) . 2_674 ?
O2 Np1 O4 148.68(18) 3_565 2_674 ?
O5 Np1 O3 83.7(2) . 2_674 ?
O4 Np1 O3 99.0(2) . 2_674 ?
O5 Np1 O3 136.95(19) 2_665 2_674 ?
O1 Np1 O3 152.5(2) . 2_674 ?
O2 Np1 O3 68.36(18) 3_565 2_674 ?
O4 Np1 O3 81.53(19) 2_674 2_674 ?
O1 I1 O2 97.7(3) . . ?
O1 I1 O3 97.4(3) . . ?
O2 I1 O3 98.7(3) . . ?
I1 O1 Np1 125.1(3) . . ?
I1 O2 Np1 126.2(3) . 3_465 ?
I1 O3 Np1 139.6(3) . 2_675 ?
Np1 O4 Np1 144.9(3) . 2_675 ?
Np1 O5 Np1 157.8(3) . 2_664 ?

loop_
_geom_bond_atom_site_label_1
_geom_bond_atom_site_label_2
_geom_bond_distance
_geom_bond_site_symmetry_2
_geom_bond_publ_flag
Np1 O5 1.843(6) . ?
Np1 O4 1.891(6) . ?
Np1 O5 2.350(6) 2_665 ?
Np1 O1 2.404(5) . ?
Np1 O2 2.422(6) 3_565 ?
Np1 O4 2.475(5) 2_674 ?
Np1 O3 2.506(6) 2_674 ?
I1 O1 1.793(5) . ?
I1 O2 1.804(6) . ?
I1 O3 1.812(5) . ?
O2 Np1 2.422(6) 3_465 ?
O3 Np1 2.506(6) 2_675 ?
O4 Np1 2.475(5) 2_675 ?
O5 Np1 2.350(6) 2_664 ?
